data_4326644
loop_
_publ_author_name
'Irene Bassanetti'
'Luciano Marchi\`o'

_publ_contact_author_address
;
Departimento di Chimica GIAF
Universit\`a di Parma
via Usberti 17/a, 43100, Parma, Italy
;
_publ_contact_author_email marchio@unipr.it
_publ_contact_author_fax '0039 0521 905557'
_publ_contact_author_name 'Dr. Luciano Marchi\`o'
_publ_contact_author_phone '0039 0521 905419'
_publ_section_title
;
 Structural Variability in Ag(I) and Cu(I) Coordination Polymers with
 Thioether-Functionalized Bis(pyrazolyl)methane Ligands
;
_journal_name_full 'Inorganic Chemistry'
_journal_page_first 10786
_journal_page_last 10797
_journal_paper_doi 10.1021/ic201338w
_journal_volume 50
_journal_year 2011
_chemical_formula_moiety 'C37 H31 Cu N4 P S 1+, B F4 1-'
_chemical_formula_sum 'C37 H31 B Cu F4 N4 P S'
_chemical_formula_weight 745.04
_chemical_name_systematic
;
 ?
;
_space_group_IT_number 14
_symmetry_cell_setting monoclinic
_symmetry_space_group_name_Hall '-P 2yn'
_symmetry_space_group_name_H-M 'P 1 21/n 1'
_atom_sites_solution_hydrogens geom
_atom_sites_solution_primary direct
_atom_sites_solution_secondary difmap
_audit_creation_method SHELXL-97
_cell_angle_alpha 90.00
_cell_angle_beta 106.950(10)
_cell_angle_gamma 90.00
_cell_formula_units_Z 4
_cell_length_a 13.953(4)
_cell_length_b 15.533(4)
_cell_length_c 16.860(5)
_cell_measurement_reflns_used 4988
_cell_measurement_temperature 190(2)
_cell_measurement_theta_max 26.00
_cell_measurement_theta_min 1.67
_cell_volume 3495.4(17)
_computing_cell_refinement Saint
_computing_data_collection Smart
_computing_data_reduction Saint
_computing_structure_refinement 'SHELXL-97 (Sheldrick, 1997)'
_computing_structure_solution Sir97
_diffrn_ambient_temperature 190(2)
_diffrn_measured_fraction_theta_full 0.999
_diffrn_measured_fraction_theta_max 0.999
_diffrn_measurement_device_type 'Bruker Smart 1000 CCD'
_diffrn_measurement_method 'theta & omega scan'
_diffrn_radiation_monochromator graphite
_diffrn_radiation_source 'fine-focus sealed tube'
_diffrn_radiation_type MoK\a
_diffrn_radiation_wavelength 0.71073
_diffrn_reflns_av_R_equivalents 0.1172
_diffrn_reflns_av_sigmaI/netI 0.1690
_diffrn_reflns_limit_h_max 17
_diffrn_reflns_limit_h_min -17
_diffrn_reflns_limit_k_max 19
_diffrn_reflns_limit_k_min -19
_diffrn_reflns_limit_l_max 20
_diffrn_reflns_limit_l_min -20
_diffrn_reflns_number 36407
_diffrn_reflns_theta_full 26.00
_diffrn_reflns_theta_max 26.00
_diffrn_reflns_theta_min 1.67
_diffrn_standards_decay_% none
_exptl_absorpt_coefficient_mu 0.785
_exptl_absorpt_correction_T_max 1.000
_exptl_absorpt_correction_T_min 0.883
_exptl_absorpt_correction_type multi-scan
_exptl_absorpt_process_details SADABS
_exptl_crystal_colour colorless
_exptl_crystal_density_diffrn 1.416
_exptl_crystal_description block
_exptl_crystal_F_000 1528
_exptl_crystal_size_max 0.10
_exptl_crystal_size_mid 0.08
_exptl_crystal_size_min 0.05
_refine_diff_density_max 0.475
_refine_diff_density_min -0.552
_refine_diff_density_rms 0.056
_refine_ls_extinction_method none
_refine_ls_goodness_of_fit_ref 0.775
_refine_ls_hydrogen_treatment constr
_refine_ls_matrix_type full
_refine_ls_number_parameters 442
_refine_ls_number_reflns 6857
_refine_ls_number_restraints 0
_refine_ls_restrained_S_all 0.775
_refine_ls_R_factor_all 0.1385
_refine_ls_R_factor_gt 0.0490
_refine_ls_shift/su_max 0.000
_refine_ls_shift/su_mean 0.000
_refine_ls_structure_factor_coef Fsqd
_refine_ls_weighting_details 'calc w=1/[\s^2^(Fo^2^)+(0.0001P)^2^+0.0000P] where P=(Fo^2^+2Fc^2^)/3'
_refine_ls_weighting_scheme calc
_refine_ls_wR_factor_gt 0.0509
_refine_ls_wR_factor_ref 0.0601
_reflns_number_gt 2862
_reflns_number_total 6857
_reflns_threshold_expression >2sigma(I)
_cod_data_source_file ic201338w_si_001_13.cif
_cod_data_source_block ib29
_cod_database_code 4326644

loop_
_symmetry_equiv_pos_as_xyz
'x, y, z'
'-x+1/2, y+1/2, -z+1/2'
'-x, -y, -z'
'x-1/2, -y-1/2, z-1/2'

loop_
_atom_site_label
_atom_site_type_symbol
_atom_site_fract_x
_atom_site_fract_y
_atom_site_fract_z
_atom_site_U_iso_or_equiv
_atom_site_adp_type
_atom_site_occupancy
_atom_site_symmetry_multiplicity
_atom_site_calc_flag
_atom_site_refinement_flags
Cu Cu 0.44314(3) 0.45030(3) 0.23084(3) 0.03991(14) Uani 1 1 d .
P P 0.32271(7) 0.43482(7) 0.28751(6) 0.0362(3) Uani 1 1 d .
S13 S 0.80392(7) 0.54949(8) 0.35184(6) 0.0588(3) Uani 1 1 d .
N22 N 0.4481(2) 0.51393(18) 0.12830(18) 0.0330(8) Uani 1 1 d .
N12 N 0.5336(2) 0.5555(2) 0.12664(17) 0.0305(7) Uani 1 1 d .
N11 N 0.6461(2) 0.46081(19) 0.22002(16) 0.0290(8) Uani 1 1 d .
N21 N 0.5867(2) 0.41473(19) 0.25592(17) 0.0335(8) Uani 1 1 d .
C31 C 0.7202(3) 0.4135(2) 0.2067(2) 0.0372(11) Uani 1 1 d .
H31 H 0.7681 0.4325 0.1822 0.045 Uiso 1 1 calc R
C16 C 0.3340(3) 0.5098(3) 0.3723(2) 0.0355(10) Uani 1 1 d .
C53 C 0.6078(3) 0.7251(3) 0.3920(2) 0.0506(12) Uani 1 1 d .
H53 H 0.6048 0.7638 0.4333 0.061 Uiso 1 1 calc R
C32 C 0.5204(3) 0.6020(2) 0.0570(2) 0.0350(11) Uani 1 1 d .
H32 H 0.5682 0.6359 0.0434 0.042 Uiso 1 1 calc R
C45 C 0.0009(3) 0.4559(3) 0.1142(3) 0.0537(12) Uani 1 1 d .
H45 H -0.0643 0.4572 0.0790 0.064 Uiso 1 1 calc R
C15 C 0.1967(3) 0.4495(2) 0.2209(2) 0.0338(9) Uani 1 1 d .
C64 C 0.3913(3) 0.2713(3) 0.3438(2) 0.0457(11) Uani 1 1 d .
H64 H 0.4488 0.2872 0.3302 0.055 Uiso 1 1 calc R
C23 C 0.6155(3) 0.6070(2) 0.2697(2) 0.0314(10) Uani 1 1 d .
C33 C 0.5331(3) 0.6592(2) 0.2619(2) 0.0470(12) Uani 1 1 d .
H33 H 0.4787 0.6546 0.2146 0.056 Uiso 1 1 calc R
C26 C 0.3604(3) 0.4842(3) 0.4540(2) 0.0457(12) Uani 1 1 d .
H26 H 0.3723 0.4263 0.4675 0.055 Uiso 1 1 calc R
C13 C 0.6240(2) 0.5514(2) 0.1986(2) 0.0299(9) Uani 1 1 d .
H13 H 0.6797 0.5741 0.1805 0.036 Uiso 1 1 calc R
C63 C 0.6917(3) 0.6755(2) 0.4015(2) 0.0438(11) Uani 1 1 d .
H63 H 0.7454 0.6815 0.4492 0.053 Uiso 1 1 calc R
C73 C 0.6979(3) 0.6158(2) 0.3409(2) 0.0362(11) Uani 1 1 d .
C103 C 1.0518(4) 0.6823(3) 0.4718(4) 0.0799(18) Uani 1 1 d .
H103 H 1.0990 0.7168 0.4579 0.096 Uiso 1 1 calc R
C24 C 0.2309(3) 0.3042(2) 0.3547(2) 0.0387(11) Uani 1 1 d .
H24 H 0.1779 0.3424 0.3485 0.046 Uiso 1 1 calc R
C14 C 0.3138(3) 0.3297(2) 0.3312(2) 0.0318(10) Uani 1 1 d .
C25 C 0.1186(3) 0.4853(2) 0.2459(2) 0.0426(11) Uani 1 1 d .
H25 H 0.1316 0.5073 0.2993 0.051 Uiso 1 1 calc R
C11 C 0.6298(3) 0.3374(3) 0.2654(2) 0.0431(11) Uani 1 1 d .
H11 H 0.6068 0.2910 0.2896 0.052 Uiso 1 1 calc R
C56 C 0.3266(4) 0.6560(3) 0.4173(3) 0.0756(17) Uani 1 1 d .
H56 H 0.3149 0.7141 0.4046 0.091 Uiso 1 1 calc R
C22 C 0.4240(3) 0.5903(2) 0.0104(2) 0.0396(11) Uani 1 1 d .
H22 H 0.3925 0.6144 -0.0412 0.048 Uiso 1 1 calc R
C66 C 0.3176(3) 0.5971(3) 0.3545(3) 0.0603(14) Uani 1 1 d .
H66 H 0.3003 0.6158 0.2998 0.072 Uiso 1 1 calc R
C133 C 0.9142(3) 0.5776(2) 0.5134(3) 0.0540(13) Uani 1 1 d .
H133 H 0.8687 0.5410 0.5271 0.065 Uiso 1 1 calc R
C12 C 0.3821(3) 0.5348(2) 0.0559(2) 0.0366(11) Uani 1 1 d .
H12 H 0.3165 0.5148 0.0382 0.044 Uiso 1 1 calc R
C34 C 0.2253(3) 0.2240(3) 0.3869(2) 0.0453(12) Uani 1 1 d .
H34 H 0.1687 0.2082 0.4021 0.054 Uiso 1 1 calc R
C65 C 0.1737(3) 0.4179(2) 0.1406(3) 0.0423(11) Uani 1 1 d .
H65 H 0.2243 0.3943 0.1218 0.051 Uiso 1 1 calc R
C35 C 0.0226(3) 0.4889(2) 0.1930(3) 0.0509(12) Uani 1 1 d .
H35 H -0.0281 0.5139 0.2109 0.061 Uiso 1 1 calc R
C44 C 0.3028(3) 0.1671(2) 0.3968(2) 0.0452(12) Uani 1 1 d .
H44 H 0.2983 0.1124 0.4180 0.054 Uiso 1 1 calc R
C83 C 0.9009(3) 0.5990(3) 0.4312(3) 0.0452(12) Uani 1 1 d .
C93 C 0.9702(4) 0.6511(3) 0.4113(3) 0.0689(15) Uani 1 1 d .
H93 H 0.9618 0.6655 0.3561 0.083 Uiso 1 1 calc R
C21 C 0.7129(3) 0.3329(3) 0.2355(2) 0.0429(11) Uani 1 1 d .
H21 H 0.7538 0.2857 0.2352 0.051 Uiso 1 1 calc R
C43 C 0.5289(3) 0.7179(3) 0.3222(3) 0.0569(13) Uani 1 1 d .
H43 H 0.4725 0.7524 0.3151 0.068 Uiso 1 1 calc R
C54 C 0.3865(3) 0.1900(3) 0.3758(2) 0.0492(12) Uani 1 1 d .
H54 H 0.4394 0.1516 0.3828 0.059 Uiso 1 1 calc R
F3 F 0.75704(16) 0.18507(13) 0.36789(14) 0.0592(7) Uani 1 1 d .
F4 F 0.61354(17) 0.17313(15) 0.40165(17) 0.0867(10) Uani 1 1 d .
C55 C 0.0770(3) 0.4207(2) 0.0880(2) 0.0511(13) Uani 1 1 d .
H55 H 0.0633 0.3986 0.0346 0.061 Uiso 1 1 calc R
C113 C 1.0623(4) 0.6616(3) 0.5537(4) 0.0738(17) Uani 1 1 d .
H113 H 1.1166 0.6832 0.5950 0.089 Uiso 1 1 calc R
C123 C 0.9940(4) 0.6098(3) 0.5751(3) 0.0685(16) Uani 1 1 d .
H123 H 1.0016 0.5966 0.6304 0.082 Uiso 1 1 calc R
C46 C 0.3524(3) 0.6301(3) 0.4973(3) 0.0666(15) Uani 1 1 d .
H46 H 0.3587 0.6705 0.5393 0.080 Uiso 1 1 calc R
C36 C 0.3693(3) 0.5454(3) 0.5169(2) 0.0579(13) Uani 1 1 d .
H36 H 0.3867 0.5280 0.5721 0.069 Uiso 1 1 calc R
F1 F 0.71198(14) 0.05632(14) 0.40791(12) 0.0515(6) Uani 1 1 d .
F2 F 0.76276(19) 0.16404(15) 0.49879(15) 0.0793(8) Uani 1 1 d .
B B 0.7070(4) 0.1450(3) 0.4171(3) 0.0430(14) Uani 1 1 d .

loop_
_atom_site_aniso_label
_atom_site_aniso_U_11
_atom_site_aniso_U_22
_atom_site_aniso_U_33
_atom_site_aniso_U_23
_atom_site_aniso_U_13
_atom_site_aniso_U_12
Cu 0.0408(3) 0.0395(3) 0.0418(3) -0.0003(3) 0.0158(2) -0.0026(3)
P 0.0381(7) 0.0331(7) 0.0365(7) 0.0009(6) 0.0095(5) 0.0005(6)
S13 0.0406(7) 0.0630(8) 0.0562(8) -0.0213(7) -0.0120(6) 0.0120(7)
N22 0.026(2) 0.038(2) 0.032(2) -0.0046(16) 0.0039(17) -0.0059(16)
N12 0.0307(19) 0.034(2) 0.0243(19) 0.0000(18) 0.0033(16) 0.0028(18)
N11 0.0271(19) 0.030(2) 0.0265(19) 0.0008(17) 0.0023(15) 0.0037(17)
N21 0.043(2) 0.029(2) 0.032(2) 0.0060(16) 0.0171(17) -0.0028(17)
C31 0.030(3) 0.041(3) 0.035(3) -0.003(2) 0.001(2) 0.004(2)
C16 0.036(3) 0.039(3) 0.033(3) 0.000(2) 0.011(2) -0.002(2)
C53 0.052(3) 0.051(3) 0.042(3) -0.018(2) 0.003(3) 0.007(3)
C32 0.042(3) 0.032(3) 0.029(3) 0.007(2) 0.008(2) 0.001(2)
C45 0.042(3) 0.051(3) 0.055(3) 0.019(3) -0.006(3) 0.003(3)
C15 0.047(3) 0.022(2) 0.036(3) 0.002(2) 0.018(2) 0.003(2)
C64 0.037(3) 0.051(3) 0.052(3) 0.005(2) 0.018(2) -0.003(2)
C23 0.030(2) 0.035(3) 0.026(3) 0.002(2) 0.003(2) -0.002(2)
C33 0.031(3) 0.050(3) 0.046(3) -0.015(2) -0.009(2) 0.010(2)
C26 0.050(3) 0.043(3) 0.041(3) 0.000(2) 0.008(2) -0.008(2)
C13 0.026(2) 0.034(2) 0.028(2) 0.004(2) 0.0041(18) -0.003(2)
C63 0.042(3) 0.044(3) 0.035(3) -0.006(2) -0.004(2) 0.000(2)
C73 0.037(3) 0.039(3) 0.029(3) 0.004(2) 0.004(2) -0.002(2)
C103 0.065(4) 0.061(4) 0.102(5) -0.007(4) 0.005(4) -0.016(3)
C24 0.037(3) 0.032(3) 0.049(3) 0.004(2) 0.016(2) 0.006(2)
C14 0.030(2) 0.032(2) 0.033(3) -0.002(2) 0.007(2) 0.002(2)
C25 0.047(3) 0.041(3) 0.038(3) 0.006(2) 0.009(2) 0.007(2)
C11 0.052(3) 0.034(3) 0.040(3) 0.006(2) 0.009(2) 0.003(2)
C56 0.125(5) 0.039(3) 0.065(4) -0.006(3) 0.031(4) 0.005(3)
C22 0.040(3) 0.042(3) 0.031(3) 0.002(2) 0.000(2) 0.011(2)
C66 0.098(4) 0.037(3) 0.046(3) 0.005(3) 0.021(3) -0.004(3)
C133 0.045(3) 0.058(3) 0.050(3) -0.010(3) -0.001(2) 0.004(3)
C12 0.024(2) 0.043(3) 0.036(3) -0.012(2) -0.002(2) 0.004(2)
C34 0.034(3) 0.046(3) 0.052(3) 0.001(2) 0.006(2) -0.014(2)
C65 0.040(3) 0.034(3) 0.053(3) 0.003(2) 0.013(2) 0.000(2)
C35 0.046(3) 0.048(3) 0.060(3) 0.015(3) 0.017(3) 0.013(2)
C44 0.053(3) 0.025(3) 0.051(3) 0.001(2) 0.005(3) -0.007(2)
C83 0.033(3) 0.047(3) 0.044(3) -0.009(2) -0.007(2) 0.006(2)
C93 0.071(4) 0.061(4) 0.067(4) 0.006(3) 0.008(3) -0.010(3)
C21 0.042(3) 0.044(3) 0.043(3) 0.001(2) 0.012(2) 0.015(2)
C43 0.054(3) 0.051(3) 0.056(3) -0.015(3) 0.001(3) 0.016(3)
C54 0.048(3) 0.035(3) 0.063(3) 0.008(2) 0.013(3) 0.008(2)
F3 0.0643(17) 0.0442(15) 0.0784(19) 0.0144(14) 0.0353(15) 0.0101(13)
F4 0.0398(16) 0.0522(17) 0.171(3) 0.0101(18) 0.0351(18) 0.0122(14)
C55 0.065(3) 0.046(3) 0.039(3) 0.001(2) 0.008(3) -0.011(3)
C113 0.042(3) 0.059(4) 0.098(5) -0.025(4) -0.014(3) 0.004(3)
C123 0.056(4) 0.081(4) 0.053(4) -0.020(3) -0.008(3) 0.009(3)
C46 0.087(4) 0.052(4) 0.066(4) -0.024(3) 0.030(3) -0.008(3)
C36 0.078(3) 0.066(3) 0.028(3) -0.014(3) 0.013(2) -0.015(3)
F1 0.0499(14) 0.0357(14) 0.0661(16) -0.0010(14) 0.0123(12) 0.0029(13)
F2 0.106(2) 0.0670(18) 0.065(2) -0.0120(15) 0.0259(17) -0.0100(17)
B 0.039(4) 0.035(3) 0.055(4) -0.003(3) 0.013(3) 0.003(3)

loop_
_atom_type_symbol
_atom_type_description
_atom_type_scat_dispersion_real
_atom_type_scat_dispersion_imag
_atom_type_scat_source
C C 0.0033 0.0016 'International Tables Vol C Tables 4.2.6.8 and 6.1.1.4'
H H 0.0000 0.0000 'International Tables Vol C Tables 4.2.6.8 and 6.1.1.4'
N N 0.0061 0.0033 'International Tables Vol C Tables 4.2.6.8 and 6.1.1.4'
P P 0.1023 0.0942 'International Tables Vol C Tables 4.2.6.8 and 6.1.1.4'
S S 0.1246 0.1234 'International Tables Vol C Tables 4.2.6.8 and 6.1.1.4'
Cu Cu 0.3201 1.2651 'International Tables Vol C Tables 4.2.6.8 and 6.1.1.4'
F F 0.0171 0.0103 'International Tables Vol C Tables 4.2.6.8 and 6.1.1.4'
B B 0.0013 0.0007 'International Tables Vol C Tables 4.2.6.8 and 6.1.1.4'

loop_
_geom_angle_atom_site_label_1
_geom_angle_atom_site_label_2
_geom_angle_atom_site_label_3
_geom_angle
N21 Cu N22 91.95(12)
N21 Cu P 136.95(9)
N22 Cu P 131.08(9)
C15 P C14 101.38(17)
C15 P C16 104.73(18)
C14 P C16 104.97(18)
C15 P Cu 116.78(13)
C14 P Cu 115.61(13)
C16 P Cu 111.97(13)
C73 S13 C83 104.89(19)
C12 N22 N12 103.9(3)
C12 N22 Cu 135.8(3)
N12 N22 Cu 120.0(2)
C32 N12 N22 112.0(3)
C32 N12 C13 127.5(3)
N22 N12 C13 120.4(3)
C31 N11 N21 112.7(3)
C31 N11 C13 127.1(3)
N21 N11 C13 120.2(3)
C11 N21 N11 102.4(3)
C11 N21 Cu 131.6(3)
N11 N21 Cu 117.5(2)
N11 C31 C21 107.7(3)
N11 C31 H31 126.1
C21 C31 H31 126.1
C26 C16 C66 118.4(4)
C26 C16 P 122.6(3)
C66 C16 P 118.9(3)
C43 C53 C63 120.2(4)
C43 C53 H53 119.9
C63 C53 H53 119.9
N12 C32 C22 107.1(3)
N12 C32 H32 126.4
C22 C32 H32 126.4
C35 C45 C55 119.1(4)
C35 C45 H45 120.5
C55 C45 H45 120.5
C65 C15 C25 117.2(4)
C65 C15 P 117.9(3)
C25 C15 P 124.7(3)
C14 C64 C54 122.4(4)
C14 C64 H64 118.8
C54 C64 H64 118.8
C33 C23 C73 118.3(4)
C33 C23 C13 121.1(3)
C73 C23 C13 120.0(3)
C43 C33 C23 122.1(4)
C43 C33 H33 119.0
C23 C33 H33 119.0
C16 C26 C36 120.0(4)
C16 C26 H26 120.0
C36 C26 H26 120.0
N11 C13 N12 108.2(3)
N11 C13 C23 114.5(3)
N12 C13 C23 112.4(3)
N11 C13 H13 107.1
N12 C13 H13 107.1
C23 C13 H13 107.1
C53 C63 C73 121.2(4)
C53 C63 H63 119.4
C73 C63 H63 119.4
C63 C73 C23 118.6(4)
C63 C73 S13 122.5(3)
C23 C73 S13 118.9(3)
C93 C103 C113 118.8(5)
C93 C103 H103 120.6
C113 C103 H103 120.6
C34 C24 C14 121.5(4)
C34 C24 H24 119.2
C14 C24 H24 119.2
C64 C14 C24 116.7(4)
C64 C14 P 120.8(3)
C24 C14 P 122.5(3)
C35 C25 C15 121.3(4)
C35 C25 H25 119.3
C15 C25 H25 119.3
N21 C11 C21 113.3(4)
N21 C11 H11 123.4
C21 C11 H11 123.4
C46 C56 C66 120.5(5)
C46 C56 H56 119.8
C66 C56 H56 119.8
C32 C22 C12 105.5(3)
C32 C22 H22 127.2
C12 C22 H22 127.2
C56 C66 C16 120.6(4)
C56 C66 H66 119.7
C16 C66 H66 119.7
C123 C133 C83 120.8(4)
C123 C133 H133 119.6
C83 C133 H133 119.6
N22 C12 C22 111.5(3)
N22 C12 H12 124.3
C22 C12 H12 124.3
C44 C34 C24 120.1(4)
C44 C34 H34 120.0
C24 C34 H34 120.0
C55 C65 C15 121.3(4)
C55 C65 H65 119.3
C15 C65 H65 119.3
C45 C35 C25 120.6(4)
C45 C35 H35 119.7
C25 C35 H35 119.7
C54 C44 C34 120.4(4)
C54 C44 H44 119.8
C34 C44 H44 119.8
C93 C83 C133 119.2(4)
C93 C83 S13 120.4(4)
C133 C83 S13 120.0(4)
C83 C93 C103 121.0(5)
C83 C93 H93 119.5
C103 C93 H93 119.5
C31 C21 C11 103.9(4)
C31 C21 H21 128.1
C11 C21 H21 128.1
C53 C43 C33 119.6(4)
C53 C43 H43 120.2
C33 C43 H43 120.2
C44 C54 C64 118.9(4)
C44 C54 H54 120.6
C64 C54 H54 120.6
C45 C55 C65 120.4(4)
C45 C55 H55 119.8
C65 C55 H55 119.8
C123 C113 C103 121.3(5)
C123 C113 H113 119.4
C103 C113 H113 119.4
C113 C123 C133 118.9(5)
C113 C123 H123 120.5
C133 C123 H123 120.5
C56 C46 C36 120.5(5)
C56 C46 H46 119.8
C36 C46 H46 119.8
C46 C36 C26 120.1(4)
C46 C36 H36 120.0
C26 C36 H36 120.0
F4 B F3 112.0(4)
F4 B F1 112.5(4)
F3 B F1 109.3(4)
F4 B F2 110.8(4)
F3 B F2 105.2(4)
F1 B F2 106.6(4)

loop_
_geom_bond_atom_site_label_1
_geom_bond_atom_site_label_2
_geom_bond_distance
Cu N21 2.000(3)
Cu N22 2.010(3)
Cu P 2.1750(12)
P C15 1.804(4)
P C14 1.810(4)
P C16 1.815(4)
S13 C73 1.768(4)
S13 C83 1.777(4)
N22 C12 1.337(4)
N22 N12 1.363(3)
N12 C32 1.345(4)
N12 C13 1.475(3)
N11 C31 1.339(4)
N11 N21 1.363(3)
N11 C13 1.463(4)
N21 C11 1.332(4)
C31 C21 1.357(4)
C31 H31 0.9300
C16 C26 1.376(4)
C16 C66 1.394(4)
C53 C43 1.362(4)
C53 C63 1.371(4)
C53 H53 0.9300
C32 C22 1.358(4)
C32 H32 0.9300
C45 C35 1.373(5)
C45 C55 1.377(5)
C45 H45 0.9300
C15 C65 1.387(4)
C15 C25 1.392(4)
C64 C14 1.380(4)
C64 C54 1.382(5)
C64 H64 0.9300
C23 C33 1.382(4)
C23 C73 1.405(4)
C23 C13 1.510(4)
C33 C43 1.379(5)
C33 H33 0.9300
C26 C36 1.403(5)
C26 H26 0.9300
C13 H13 0.9800
C63 C73 1.401(4)
C63 H63 0.9300
C103 C93 1.376(5)
C103 C113 1.383(6)
C103 H103 0.9300
C24 C34 1.370(4)
C24 C14 1.385(4)
C24 H24 0.9300
C25 C35 1.377(4)
C25 H25 0.9300
C11 C21 1.396(5)
C11 H11 0.9300
C56 C46 1.352(5)
C56 C66 1.377(5)
C56 H56 0.9300
C22 C12 1.391(4)
C22 H22 0.9300
C66 H66 0.9300
C133 C123 1.378(5)
C133 C83 1.383(5)
C133 H133 0.9300
C12 H12 0.9300
C34 C44 1.369(5)
C34 H34 0.9300
C65 C55 1.382(5)
C65 H65 0.9300
C35 H35 0.9300
C44 C54 1.363(5)
C44 H44 0.9300
C83 C93 1.376(5)
C93 H93 0.9300
C21 H21 0.9300
C43 H43 0.9300
C54 H54 0.9300
F3 B 1.378(5)
F4 B 1.327(5)
C55 H55 0.9300
C113 C123 1.374(6)
C113 H113 0.9300
C123 H123 0.9300
C46 C36 1.361(5)
C46 H46 0.9300
C36 H36 0.9300
F1 B 1.390(5)
F2 B 1.402(5)
